data_7226931
loop_
_publ_author_name
'Perera, M. D.'
'Desper, J.'
'Sinha, A. S.'
'Aaker\"oy, C. B.'

_publ_section_title
;
 Impact and importance of electrostatic potential calculations for
 predicting structural patterns of hydrogen and halogen bonding
;
_journal_issue 44
_journal_name_full CrystEngComm
_journal_page_first 8631
_journal_paper_doi 10.1039/C6CE02089E
_journal_volume 18
_journal_year 2016
_chemical_formula_moiety
;
(C6 H5 N3) (C6 F3 I3)
;
_chemical_formula_sum 'C12 H5 F3 I3 N3'
_chemical_formula_weight 628.89
_chemical_name_systematic
;
Mp-p1b-H29 [1,2,3]Triazolo[1,5-a]pyridine, 1,3,5-F3-2,4,6-I3-benzene
;
_space_group_IT_number 14
_symmetry_cell_setting monoclinic
_symmetry_space_group_name_Hall '-P 2yn'
_symmetry_space_group_name_H-M 'P 1 21/n 1'
_atom_sites_solution_hydrogens geom
_atom_sites_solution_primary direct
_atom_sites_solution_secondary difmap
_audit_creation_method SHELXL-97
_audit_update_record
;
2016-09-27 deposited with the CCDC.
2016-10-17 downloaded from the CCDC.
;
_cell_angle_alpha 90.00
_cell_angle_beta 90.6496(15)
_cell_angle_gamma 90.00
_cell_formula_units_Z 4
_cell_length_a 9.3698(6)
_cell_length_b 13.7351(9)
_cell_length_c 12.2408(8)
_cell_measurement_reflns_used 9964
_cell_measurement_temperature 120(2)
_cell_measurement_theta_max 31.97
_cell_measurement_theta_min 2.63
_cell_volume 1575.23(18)
_computing_cell_refinement 'Bruker SAINT'
_computing_data_collection 'Bruker APEX2'
_computing_data_reduction 'Bruker SAINT'
_computing_molecular_graphics 'Bruker SHELXTL'
_computing_publication_material 'Bruker SHELXTL'
_computing_structure_refinement 'SHELXL-97 (Sheldrick, 2008)'
_computing_structure_solution 'SHELXS-97 (Sheldrick, 2008)'
_diffrn_ambient_temperature 120(2)
_diffrn_measured_fraction_theta_full 0.989
_diffrn_measured_fraction_theta_max 0.889
_diffrn_measurement_device_type 'Bruker APEX-II CCD'
_diffrn_measurement_method '\f and \w scans'
_diffrn_radiation_monochromator graphite
_diffrn_radiation_source 'fine-focus sealed tube'
_diffrn_radiation_type MoK\a
_diffrn_radiation_wavelength 0.71073
_diffrn_reflns_av_R_equivalents 0.0256
_diffrn_reflns_av_sigmaI/netI 0.0274
_diffrn_reflns_limit_h_max 13
_diffrn_reflns_limit_h_min -13
_diffrn_reflns_limit_k_max 19
_diffrn_reflns_limit_k_min -19
_diffrn_reflns_limit_l_max 17
_diffrn_reflns_limit_l_min -17
_diffrn_reflns_number 16602
_diffrn_reflns_theta_full 30.00
_diffrn_reflns_theta_max 32.07
_diffrn_reflns_theta_min 2.23
_exptl_absorpt_coefficient_mu 5.979
_exptl_absorpt_correction_T_max 0.2506
_exptl_absorpt_correction_T_min 0.1984
_exptl_absorpt_correction_type multi-scan
_exptl_absorpt_process_details SADABS
_exptl_crystal_colour colourless
_exptl_crystal_density_diffrn 2.652
_exptl_crystal_density_method 'not measured'
_exptl_crystal_description prism
_exptl_crystal_F_000 1136
_exptl_crystal_size_max 0.40
_exptl_crystal_size_mid 0.38
_exptl_crystal_size_min 0.32
_refine_diff_density_max 0.681
_refine_diff_density_min -1.055
_refine_diff_density_rms 0.177
_refine_ls_extinction_method none
_refine_ls_goodness_of_fit_ref 1.210
_refine_ls_hydrogen_treatment constr
_refine_ls_matrix_type full
_refine_ls_number_parameters 190
_refine_ls_number_reflns 4882
_refine_ls_number_restraints 0
_refine_ls_restrained_S_all 1.210
_refine_ls_R_factor_all 0.0335
_refine_ls_R_factor_gt 0.0288
_refine_ls_shift/su_max 0.002
_refine_ls_shift/su_mean 0.000
_refine_ls_structure_factor_coef Fsqd
_refine_ls_weighting_details 'calc w=1/[\s^2^(Fo^2^)+(0.0200P)^2^+2.0000P] where P=(Fo^2^+2Fc^2^)/3'
_refine_ls_weighting_scheme calc
_refine_ls_wR_factor_gt 0.0585
_refine_ls_wR_factor_ref 0.0598
_reflns_number_gt 4468
_reflns_number_total 4882
_reflns_threshold_expression >2sigma(I)
_cod_data_source_file c6ce02089e2.cif
_cod_data_source_block A2XB3
_cod_depositor_comments
;
The following automatic conversions were performed:

'_symmetry_cell_setting' value 'Monoclinic' changed to 'monoclinic'
according to
/usr/data/users/saulius/crontab/automatic-downloads/rss-feeds/RSC/lib/dictionaries/cif_core.dic
dictionary named 'cif_core.dic' version 2.4.2 from 2011-04-26.

Automatic conversion script
Id: cif_fix_values 4268 2015-11-12 08:31:59Z antanas 

 Adding full bibliography for 7226924--7226932.cif.
;
_cod_original_sg_symbol_H-M P2(1)/n
_cod_database_code 7226931

loop_
_symmetry_equiv_pos_as_xyz
'x, y, z'
'-x+1/2, y+1/2, -z+1/2'
'-x, -y, -z'
'x-1/2, -y-1/2, z-1/2'

loop_
_atom_site_label
_atom_site_type_symbol
_atom_site_fract_x
_atom_site_fract_y
_atom_site_fract_z
_atom_site_U_iso_or_equiv
_atom_site_adp_type
_atom_site_occupancy
_atom_site_symmetry_multiplicity
_atom_site_calc_flag
_atom_site_refinement_flags
N11 N 0.7063(3) 0.4510(2) 0.5158(2) 0.0161(5) Uani 1 1 d .
N12 N 0.6027(3) 0.3918(2) 0.4775(2) 0.0197(6) Uani 1 1 d .
N13 N 0.6098(3) 0.3122(2) 0.5387(2) 0.0194(6) Uani 1 1 d .
C14 C 0.7144(4) 0.3200(3) 0.6130(3) 0.0182(6) Uani 1 1 d .
H14 H 0.7396 0.2719 0.6656 0.022 Uiso 1 1 calc R
C15 C 0.7800(3) 0.4092(3) 0.6012(3) 0.0164(6) Uani 1 1 d .
C16 C 0.8907(4) 0.4629(3) 0.6519(3) 0.0305(9) Uani 1 1 d .
H16 H 0.9450 0.4356 0.7103 0.037 Uiso 1 1 calc R
C17 C 0.9177(4) 0.5531(3) 0.6161(4) 0.0408(11) Uani 1 1 d .
H17 H 0.9918 0.5901 0.6497 0.049 Uiso 1 1 calc R
C18 C 0.8373(5) 0.5942(3) 0.5287(4) 0.0396(11) Uani 1 1 d .
H18 H 0.8576 0.6586 0.5053 0.047 Uiso 1 1 calc R
C19 C 0.7324(4) 0.5435(3) 0.4782(3) 0.0274(8) Uani 1 1 d .
H19 H 0.6789 0.5706 0.4192 0.033 Uiso 1 1 calc R
C21 C 0.2733(3) 0.0365(2) 0.5128(2) 0.0126(6) Uani 1 1 d .
I1 I 0.41127(2) 0.155983(14) 0.524210(16) 0.01425(5) Uani 1 1 d .
C22 C 0.1958(3) 0.0192(2) 0.4175(2) 0.0134(6) Uani 1 1 d .
F22 F 0.2013(2) 0.08568(14) 0.33780(15) 0.0205(4) Uani 1 1 d .
C23 C 0.1134(3) -0.0635(2) 0.4006(2) 0.0125(6) Uani 1 1 d .
I2 I 0.01770(2) -0.090464(16) 0.249081(16) 0.01673(6) Uani 1 1 d .
C24 C 0.1047(3) -0.1277(2) 0.4872(3) 0.0138(6) Uani 1 1 d .
F24 F 0.0223(2) -0.20687(14) 0.47562(16) 0.0203(4) Uani 1 1 d .
C25 C 0.1773(3) -0.1141(2) 0.5851(2) 0.0128(6) Uani 1 1 d .
I3 I 0.16236(3) -0.212620(16) 0.712892(17) 0.02079(6) Uani 1 1 d .
C26 C 0.2614(3) -0.0319(2) 0.5947(2) 0.0128(6) Uani 1 1 d .
F26 F 0.3356(2) -0.01753(15) 0.68798(15) 0.0182(4) Uani 1 1 d .

loop_
_atom_site_aniso_label
_atom_site_aniso_U_11
_atom_site_aniso_U_22
_atom_site_aniso_U_33
_atom_site_aniso_U_23
_atom_site_aniso_U_13
_atom_site_aniso_U_12
N11 0.0135(12) 0.0155(13) 0.0193(13) -0.0005(11) 0.0003(10) -0.0022(10)
N12 0.0184(13) 0.0229(15) 0.0177(13) 0.0014(12) -0.0047(11) -0.0053(12)
N13 0.0232(14) 0.0169(14) 0.0181(13) 0.0004(11) -0.0016(11) -0.0057(12)
C14 0.0229(16) 0.0174(16) 0.0143(14) -0.0004(12) -0.0018(12) 0.0011(13)
C15 0.0114(13) 0.0210(16) 0.0167(14) -0.0042(13) 0.0001(11) -0.0014(12)
C16 0.0182(16) 0.044(2) 0.0291(19) -0.0101(18) -0.0037(14) -0.0065(17)
C17 0.0225(19) 0.040(2) 0.060(3) -0.022(2) 0.0042(19) -0.0164(18)
C18 0.030(2) 0.0145(18) 0.074(3) -0.005(2) 0.015(2) -0.0079(16)
C19 0.0251(18) 0.0184(17) 0.039(2) 0.0052(16) 0.0088(16) 0.0011(14)
C21 0.0129(13) 0.0114(14) 0.0133(13) -0.0021(11) -0.0003(10) -0.0014(11)
I1 0.01610(9) 0.01195(9) 0.01471(9) -0.00347(7) 0.00037(7) -0.00255(7)
C22 0.0170(14) 0.0134(14) 0.0098(12) 0.0030(11) -0.0007(11) 0.0004(12)
F22 0.0320(11) 0.0166(10) 0.0128(9) 0.0053(8) -0.0041(8) -0.0064(9)
C23 0.0137(13) 0.0148(14) 0.0090(12) -0.0047(11) -0.0019(10) -0.0005(11)
I2 0.01683(10) 0.02092(11) 0.01236(9) -0.00446(8) -0.00368(7) -0.00150(8)
C24 0.0126(13) 0.0110(13) 0.0179(14) -0.0026(12) 0.0020(11) -0.0017(11)
F24 0.0225(10) 0.0163(10) 0.0219(10) -0.0014(8) -0.0004(8) -0.0099(8)
C25 0.0175(14) 0.0097(13) 0.0112(13) -0.0001(11) 0.0013(11) 0.0011(11)
I3 0.03156(12) 0.01429(10) 0.01650(10) 0.00507(8) -0.00025(8) -0.00085(9)
C26 0.0129(13) 0.0151(14) 0.0104(12) -0.0025(11) -0.0037(10) 0.0031(11)
F26 0.0209(9) 0.0215(10) 0.0119(8) 0.0011(8) -0.0083(7) -0.0015(8)

loop_
_atom_type_symbol
_atom_type_description
_atom_type_scat_dispersion_real
_atom_type_scat_dispersion_imag
_atom_type_scat_source
C C 0.0033 0.0016 'International Tables Vol C Tables 4.2.6.8 and 6.1.1.4'
H H 0.0000 0.0000 'International Tables Vol C Tables 4.2.6.8 and 6.1.1.4'
N N 0.0061 0.0033 'International Tables Vol C Tables 4.2.6.8 and 6.1.1.4'
F F 0.0171 0.0103 'International Tables Vol C Tables 4.2.6.8 and 6.1.1.4'
I I -0.4742 1.8119 'International Tables Vol C Tables 4.2.6.8 and 6.1.1.4'

loop_
_geom_angle_atom_site_label_1
_geom_angle_atom_site_label_2
_geom_angle_atom_site_label_3
_geom_angle
_geom_angle_site_symmetry_3
N12 N11 C15 111.5(3) .
N12 N11 C19 124.9(3) .
C15 N11 C19 123.5(3) .
N13 N12 N11 105.6(3) .
N12 N13 C14 110.6(3) .
N12 N13 I1 123.9(2) .
C14 N13 I1 125.3(2) .
N13 C14 C15 108.9(3) .
N13 C14 H14 125.5 .
C15 C14 H14 125.5 .
N11 C15 C14 103.3(3) .
N11 C15 C16 118.5(3) .
C14 C15 C16 138.1(4) .
C17 C16 C15 118.7(4) .
C17 C16 H16 120.6 .
C15 C16 H16 120.6 .
C16 C17 C18 120.9(4) .
C16 C17 H17 119.5 .
C18 C17 H17 119.5 .
C19 C18 C17 121.2(4) .
C19 C18 H18 119.4 .
C17 C18 H18 119.4 .
C18 C19 N11 117.1(4) .
C18 C19 H19 121.4 .
N11 C19 H19 121.4 .
C26 C21 C22 116.6(3) .
C26 C21 I1 122.7(2) .
C22 C21 I1 120.5(2) .
C21 I1 N13 177.31(10) .
F22 C22 C23 118.4(3) .
F22 C22 C21 118.2(3) .
C23 C22 C21 123.5(3) .
C24 C23 C22 116.5(3) .
C24 C23 I2 122.7(2) .
C22 C23 I2 120.8(2) .
C23 I2 N12 173.32(11) 2_545
F24 C24 C23 118.5(3) .
F24 C24 C25 118.5(3) .
C23 C24 C25 123.0(3) .
C26 C25 C24 117.3(3) .
C26 C25 I3 120.8(2) .
C24 C25 I3 121.9(2) .
F26 C26 C21 118.1(3) .
F26 C26 C25 118.8(3) .
C21 C26 C25 123.1(3) .

loop_
_geom_bond_atom_site_label_1
_geom_bond_atom_site_label_2
_geom_bond_distance
_geom_bond_site_symmetry_2
N11 N12 1.347(4) .
N11 C15 1.372(4) .
N11 C19 1.374(5) .
N12 N13 1.326(4) .
N13 C14 1.334(4) .
N13 I1 2.845(3) .
C14 C15 1.379(5) .
C14 H14 0.9500 .
C15 C16 1.411(5) .
C16 C17 1.340(7) .
C16 H16 0.9500 .
C17 C18 1.419(7) .
C17 H17 0.9500 .
C18 C19 1.348(6) .
C18 H18 0.9500 .
C19 H19 0.9500 .
C21 C26 1.380(4) .
C21 C22 1.387(4) .
C21 I1 2.093(3) .
C22 F22 1.338(3) .
C22 C23 1.387(4) .
C23 C24 1.381(4) .
C23 I2 2.085(3) .
I2 N12 2.992(3) 2_545
C24 F24 1.341(4) .
C24 C25 1.384(4) .
C25 C26 1.381(4) .
C25 I3 2.075(3) .
C26 F26 1.345(3) .

loop_
_geom_torsion_atom_site_label_1
_geom_torsion_atom_site_label_2
_geom_torsion_atom_site_label_3
_geom_torsion_atom_site_label_4
_geom_torsion
C15 N11 N12 N13 0.1(4)
C19 N11 N12 N13 -177.1(3)
N11 N12 N13 C14 -0.2(4)
N11 N12 N13 I1 174.41(19)
N12 N13 C14 C15 0.2(4)
I1 N13 C14 C15 -174.3(2)
N12 N11 C15 C14 0.0(4)
C19 N11 C15 C14 177.3(3)
N12 N11 C15 C16 -178.8(3)
C19 N11 C15 C16 -1.5(5)
N13 C14 C15 N11 -0.1(4)
N13 C14 C15 C16 178.3(4)
N11 C15 C16 C17 1.3(5)
C14 C15 C16 C17 -177.0(4)
C15 C16 C17 C18 -0.2(6)
C16 C17 C18 C19 -0.8(7)
C17 C18 C19 N11 0.6(6)
N12 N11 C19 C18 177.5(3)
C15 N11 C19 C18 0.6(5)
C26 C21 C22 F22 177.9(3)
I1 C21 C22 F22 -6.4(4)
C26 C21 C22 C23 -2.3(5)
I1 C21 C22 C23 173.5(2)
F22 C22 C23 C24 -176.6(3)
C21 C22 C23 C24 3.5(5)
F22 C22 C23 I2 6.3(4)
C21 C22 C23 I2 -173.6(2)
C22 C23 C24 F24 177.8(3)
I2 C23 C24 F24 -5.2(4)
C22 C23 C24 C25 -2.4(5)
I2 C23 C24 C25 174.6(2)
F24 C24 C25 C26 180.0(3)
C23 C24 C25 C26 0.1(5)
F24 C24 C25 I3 0.2(4)
C23 C24 C25 I3 -179.6(2)
C22 C21 C26 F26 179.7(3)
I1 C21 C26 F26 4.1(4)
C22 C21 C26 C25 -0.2(4)
I1 C21 C26 C25 -175.9(2)
C24 C25 C26 F26 -178.7(3)
I3 C25 C26 F26 1.1(4)
C24 C25 C26 C21 1.2(5)
I3 C25 C26 C21 -179.0(2)
